data_7049191
loop_
_publ_author_name
'\<Skoch, Karel'
'Pauly, Christophe'
'Daniliuc, Constantin G.'
'Bergander, Klaus'
'Kehr, Gerald'
'Erker, Gerhard'

_publ_section_title
;
 Consecutive intermolecular 1,1-carboboration reactions of
 Me<sub>3</sub>Si-substituted alkynes with the
 halogeno-B(C<sub>6</sub>F<sub>5</sub>)<sub>2</sub> reagents.
;
_journal_issue 15
_journal_name_full 'Dalton transactions (Cambridge, England : 2003)'
_journal_page_first 4837
_journal_page_last 4845
_journal_paper_doi 10.1039/c9dt00413k
_journal_volume 48
_journal_year 2019
_chemical_formula_sum 'C17 H5 B Cl F10 N'
_chemical_formula_weight 459.48
_space_group_crystal_system monoclinic
_space_group_IT_number 4
_space_group_name_Hall 'P 2yb'
_space_group_name_H-M_alt 'P 1 21 1'
_symmetry_space_group_name_Hall 'P 2yb'
_symmetry_space_group_name_H-M 'P 1 21 1'
_atom_sites_solution_hydrogens geom
_audit_creation_method 'APEX3 v2016.1-0'
_audit_update_record
;
2019-01-22 deposited with the CCDC.    2019-02-28 downloaded from the CCDC.
;
_cell_angle_alpha 90
_cell_angle_beta 90.255(2)
_cell_angle_gamma 90
_cell_formula_units_Z 8
_cell_length_a 10.3540(7)
_cell_length_b 17.9612(12)
_cell_length_c 18.0990(11)
_cell_measurement_reflns_used 9946
_cell_measurement_temperature 106.(2)
_cell_measurement_theta_max 25.3419
_cell_measurement_theta_min 2.2618
_cell_volume 3365.8(4)
_computing_cell_refinement 'SAINT V8.37A (Bruker AXS Inc., 2015)'
_computing_data_collection
;

APEX3 v2016.1-0 (Bruker AXS Inc., 2016)
;
_computing_data_reduction 'SAINT V8.37A (Bruker AXS Inc., 2015)'
_computing_molecular_graphics 'XP (Sheldrick, 2014)'
_computing_publication_material 'SHELXL-2014/7 (Sheldrick, 2014)'
_computing_structure_refinement 'SHELXL-2014/7 (Sheldrick, 2014)'
_computing_structure_solution 'SHELXL-2014/7 (Sheldrick, 2014)'
_diffrn_ambient_temperature 106.(2)
_diffrn_detector_area_resol_mean 10.4167
_diffrn_measured_fraction_theta_full 0.998
_diffrn_measured_fraction_theta_max 0.998
_diffrn_measurement_device_type 'Bruker D8 Venture PHOTON 100 CMOS'
_diffrn_measurement_method 'omega and phi scans'
_diffrn_radiation_monochromator 'MX mirror'
_diffrn_radiation_type 'Mo K\a'
_diffrn_radiation_wavelength 0.71073
_diffrn_reflns_av_R_equivalents 0.0697
_diffrn_reflns_av_unetI/netI 0.0363
_diffrn_reflns_limit_h_max 12
_diffrn_reflns_limit_h_min -12
_diffrn_reflns_limit_k_max 21
_diffrn_reflns_limit_k_min -21
_diffrn_reflns_limit_l_max 21
_diffrn_reflns_limit_l_min -21
_diffrn_reflns_number 102801
_diffrn_reflns_theta_full 25.40
_diffrn_reflns_theta_max 25.40
_diffrn_reflns_theta_min 2.25
_diffrn_source 'Mo ImS'
_diffrn_source_type 'micro focus tube'
_exptl_absorpt_coefficient_mu 0.337
_exptl_absorpt_correction_T_max 0.98
_exptl_absorpt_correction_T_min 0.91
_exptl_absorpt_correction_type multi-scan
_exptl_absorpt_process_details
;
Bruker AXS (2014). SADABS, Version 2014/5, Bruker AXS Inc., Madison, Wisconsin,
USA.
;
_exptl_crystal_colour colourless
_exptl_crystal_density_diffrn 1.813
_exptl_crystal_density_method 'not measured'
_exptl_crystal_description prism
_exptl_crystal_F_000 1808
_exptl_crystal_size_max 0.181
_exptl_crystal_size_mid 0.131
_exptl_crystal_size_min 0.062
_refine_diff_density_max 0.372
_refine_diff_density_min -0.258
_refine_ls_abs_structure_details
;

Refined as an inversion twin.
;
_refine_ls_abs_structure_Flack 0.27(5)
_refine_ls_extinction_method none
_refine_ls_goodness_of_fit_ref 1.069
_refine_ls_hydrogen_treatment constr
_refine_ls_matrix_type full
_refine_ls_number_parameters 1082
_refine_ls_number_reflns 12363
_refine_ls_number_restraints 1
_refine_ls_restrained_S_all 1.069
_refine_ls_R_factor_all 0.0455
_refine_ls_R_factor_gt 0.0358
_refine_ls_shift/su_max 0.000
_refine_ls_shift/su_mean 0.000
_refine_ls_structure_factor_coef Fsqd
_refine_ls_weighting_details 'w=1/[\s^2^(Fo^2^)+(0.0345P)^2^+1.4924P] where P=(Fo^2^+2Fc^2^)/3'
_refine_ls_weighting_scheme calc
_refine_ls_wR_factor_gt 0.0724
_refine_ls_wR_factor_ref 0.0760
_reflns_number_gt 11006
_reflns_number_total 12363
_reflns_threshold_expression 'I > 2\s(I)'
_cod_data_source_file c9dt00413k2.cif
_cod_data_source_block erk9233
_cod_depositor_comments 'Adding full bibliography for 7049191--7049204.cif.'
_cod_database_code 7049191

loop_
_space_group_symop_operation_xyz
'x, y, z'
'-x, y+1/2, -z'

loop_
_atom_site_type_symbol
_atom_site_label
_atom_site_fract_x
_atom_site_fract_y
_atom_site_fract_z
_atom_site_U_iso_or_equiv
_atom_site_adp_type
_atom_site_calc_flag
_atom_site_refinement_flags_adp
_atom_site_refinement_flags_posn
_atom_site_occupancy
B B1A 0.3566(5) 0.7227(3) 0.0201(3) 0.0146(10) Uani d . . 1
Cl Cl1A 0.33970(10) 0.61856(6) 0.03225(6) 0.0204(2) Uani d . . 1
C C1A 0.2856(4) 0.7616(2) 0.0903(2) 0.0159(9) Uani d . . 1
C C2A 0.3275(4) 0.7444(3) 0.1610(2) 0.0196(10) Uani d . . 1
F F2A 0.4327(3) 0.70022(15) 0.16984(13) 0.0272(6) Uani d . . 1
C C3A 0.2738(5) 0.7716(3) 0.2251(3) 0.0262(11) Uani d . . 1
F F3A 0.3265(3) 0.75510(16) 0.29140(15) 0.0368(8) Uani d . . 1
C C4A 0.1675(5) 0.8168(3) 0.2198(3) 0.0263(12) Uani d . . 1
F F4A 0.1101(3) 0.84280(18) 0.28166(18) 0.0413(8) Uani d . . 1
C C5A 0.1223(4) 0.8374(3) 0.1517(3) 0.0284(12) Uani d . . 1
F F5A 0.0198(3) 0.88305(19) 0.1463(2) 0.0469(9) Uani d . . 1
C C6A 0.1820(4) 0.8105(3) 0.0887(3) 0.0204(10) Uani d . . 1
F F6A 0.1343(3) 0.83634(16) 0.02380(16) 0.0318(7) Uani d . . 1
C C11A 0.5073(4) 0.7434(2) 0.0098(2) 0.0117(9) Uani d . . 1
C C12A 0.5804(4) 0.7087(2) -0.0450(2) 0.0115(9) Uani d . . 1
F F12A 0.5243(2) 0.65763(13) -0.08952(13) 0.0167(5) Uani d . . 1
C C13A 0.7080(4) 0.7246(2) -0.0585(2) 0.0128(9) Uani d . . 1
F F13A 0.7731(2) 0.68952(14) -0.11275(13) 0.0179(5) Uani d . . 1
C C14A 0.7701(4) 0.7778(2) -0.0176(2) 0.0145(9) Uani d . . 1
F F14A 0.8947(2) 0.79359(14) -0.02953(15) 0.0222(6) Uani d . . 1
C C15A 0.7044(4) 0.8134(2) 0.0375(2) 0.0136(9) Uani d . . 1
F F15A 0.7640(2) 0.86509(15) 0.07936(15) 0.0258(6) Uani d . . 1
C C16A 0.5758(4) 0.7961(2) 0.0498(2) 0.0128(9) Uani d . . 1
F F16A 0.5187(2) 0.83505(14) 0.10497(13) 0.0192(6) Uani d . . 1
N N1A 0.2802(3) 0.7429(2) -0.0557(2) 0.0161(8) Uani d . . 1
C C21A 0.3242(4) 0.7951(3) -0.1019(3) 0.0215(10) Uani d . . 1
H H21A 0.4032 0.8196 -0.0906 0.026 Uiso calc U R 1
C C22A 0.2584(5) 0.8147(3) -0.1656(3) 0.0292(12) Uani d . . 1
H H22A 0.2921 0.8517 -0.1976 0.035 Uiso calc U R 1
C C23A 0.1430(5) 0.7798(3) -0.1822(3) 0.0306(12) Uani d . . 1
H H23A 0.0965 0.7921 -0.2258 0.037 Uiso calc U R 1
C C24A 0.0969(4) 0.7268(3) -0.1341(3) 0.0274(12) Uani d . . 1
H H24A 0.0174 0.7023 -0.1441 0.033 Uiso calc U R 1
C C25A 0.1665(4) 0.7096(3) -0.0717(2) 0.0197(10) Uani d . . 1
H H25A 0.1338 0.6731 -0.0387 0.024 Uiso calc U R 1
C C1B 1.0198(4) 0.5506(2) 0.1561(2) 0.0134(9) Uani d . . 1
C C2B 1.0952(4) 0.5830(2) 0.2111(2) 0.0143(9) Uani d . . 1
F F2B 1.0432(2) 0.63797(13) 0.25335(13) 0.0170(5) Uani d . . 1
C C3B 1.2191(4) 0.5628(2) 0.2281(2) 0.0146(9) Uani d . . 1
F F3B 1.2848(2) 0.59639(14) 0.28294(14) 0.0210(6) Uani d . . 1
C C4B 1.2761(4) 0.5056(2) 0.1890(2) 0.0159(9) Uani d . . 1
F F4B 1.3967(2) 0.48398(15) 0.20521(15) 0.0246(6) Uani d . . 1
C C5B 1.2079(4) 0.4722(2) 0.1328(2) 0.0153(9) Uani d . . 1
F F5B 1.2644(2) 0.41841(14) 0.09317(14) 0.0237(6) Uani d . . 1
C C6B 1.0829(4) 0.4932(2) 0.1186(2) 0.0158(9) Uani d . . 1
F F6B 1.0212(2) 0.45437(14) 0.06509(14) 0.0236(6) Uani d . . 1
C C11B 0.8018(4) 0.5461(2) 0.0672(2) 0.0148(9) Uani d . . 1
C C12B 0.6865(4) 0.5066(2) 0.0663(2) 0.0154(9) Uani d . . 1
F F12B 0.6259(2) 0.48873(15) 0.13029(14) 0.0236(6) Uani d . . 1
C C13B 0.6271(4) 0.4817(2) 0.0031(3) 0.0180(10) Uani d . . 1
F F13B 0.5124(2) 0.44568(16) 0.00742(15) 0.0260(6) Uani d . . 1
C C14B 0.6832(4) 0.4934(2) -0.0646(2) 0.0171(10) Uani d . . 1
F F14B 0.6264(3) 0.46923(14) -0.12670(14) 0.0253(6) Uani d . . 1
C C15B 0.7993(4) 0.5299(3) -0.0670(2) 0.0171(10) Uani d . . 1
F F15B 0.8594(2) 0.53967(15) -0.13222(13) 0.0234(6) Uani d . . 1
C C16B 0.8549(4) 0.5557(3) -0.0028(2) 0.0163(9) Uani d . . 1
F F16B 0.9699(2) 0.59084(15) -0.00962(13) 0.0236(6) Uani d . . 1
B B1B 0.8748(5) 0.5819(3) 0.1388(3) 0.0159(11) Uani d . . 1
Cl Cl1B 0.88728(10) 0.68572(6) 0.12331(6) 0.0190(2) Uani d . . 1
N N1B 0.7873(3) 0.57164(19) 0.21121(18) 0.0138(8) Uani d . . 1
C C21B 0.6799(4) 0.6130(2) 0.2203(2) 0.0164(9) Uani d . . 1
H H21B 0.6607 0.6506 0.185 0.02 Uiso calc U R 1
C C22B 0.5979(4) 0.6031(3) 0.2780(2) 0.0193(10) Uani d . . 1
H H22B 0.5236 0.6337 0.2828 0.023 Uiso calc U R 1
C C23B 0.6231(4) 0.5485(3) 0.3294(3) 0.0243(11) Uani d . . 1
H H23B 0.5662 0.5406 0.3697 0.029 Uiso calc U R 1
C C24B 0.7337(4) 0.5049(3) 0.3213(3) 0.0254(11) Uani d . . 1
H H24B 0.7538 0.467 0.3561 0.031 Uiso calc U R 1
C C25B 0.8133(4) 0.5180(3) 0.2617(2) 0.0206(10) Uani d . . 1
H H25B 0.8887 0.4885 0.2559 0.025 Uiso calc U R 1
B B1C 0.0473(5) 0.5780(3) 0.6376(3) 0.0137(10) Uani d . . 1
Cl Cl1C 0.03852(10) 0.68050(6) 0.61351(6) 0.0177(2) Uani d . . 1
C C1C 0.5857(4) 0.2469(2) 0.4909(2) 0.0120(9) Uani d . . 1
C C2C 0.6591(4) 0.2084(2) 0.5433(2) 0.0137(9) Uani d . . 1
F F2C 0.6042(2) 0.15244(14) 0.58269(14) 0.0186(5) Uani d . . 1
C C3C 0.7865(4) 0.2236(2) 0.5590(2) 0.0141(9) Uani d . . 1
F F3C 0.8523(2) 0.18375(14) 0.60976(12) 0.0179(5) Uani d . . 1
C C4C 0.8468(4) 0.2815(2) 0.5241(2) 0.0126(9) Uani d . . 1
F F4C 0.9705(2) 0.29718(14) 0.53945(14) 0.0191(6) Uani d . . 1
C C5C 0.7792(4) 0.3218(2) 0.4721(2) 0.0135(9) Uani d . . 1
F F5C 0.8381(2) 0.37850(14) 0.43662(14) 0.0208(6) Uani d . . 1
C C6C 0.6515(4) 0.3047(2) 0.4576(2) 0.0111(9) Uani d . . 1
F F6C 0.5923(2) 0.34973(14) 0.40737(14) 0.0202(6) Uani d . . 1
C C11C 0.3666(4) 0.2598(2) 0.4040(2) 0.0145(9) Uani d . . 1
C C12C 0.4197(4) 0.2516(3) 0.3338(2) 0.0174(10) Uani d . . 1
F F12C 0.5372(2) 0.21882(16) 0.32721(14) 0.0241(6) Uani d . . 1
C C13C 0.3626(4) 0.2757(2) 0.2693(2) 0.0178(10) Uani d . . 1
F F13C 0.4235(3) 0.26673(16) 0.20419(14) 0.0265(6) Uani d . . 1
C C14C 0.2424(4) 0.3079(2) 0.2719(2) 0.0175(10) Uani d . . 1
F F14C 0.1810(3) 0.32863(15) 0.20957(14) 0.0254(6) Uani d . . 1
C C15C 0.1857(4) 0.3196(2) 0.3397(2) 0.0166(10) Uani d . . 1
F F15C 0.0700(2) 0.35340(15) 0.34264(15) 0.0252(6) Uani d . . 1
C C16C 0.2489(4) 0.2966(2) 0.4029(2) 0.0161(9) Uani d . . 1
F F16C 0.1878(2) 0.31386(14) 0.46664(13) 0.0208(6) Uani d . . 1
N N1C 0.1349(3) 0.57290(19) 0.71138(18) 0.0115(7) Uani d . . 1
C C21C 0.2473(4) 0.1930(3) 0.5616(2) 0.0217(10) Uani d . . 1
H H21C 0.2238 0.1548 0.5278 0.026 Uiso calc U R 1
C C22C 0.1723(4) 0.2053(3) 0.6226(3) 0.0264(12) Uani d . . 1
H H22C 0.0977 0.1757 0.631 0.032 Uiso calc U R 1
C C23C 0.2054(5) 0.2606(3) 0.6716(3) 0.0304(13) Uani d . . 1
H H23C 0.1541 0.2696 0.7141 0.036 Uiso calc U R 1
C C24C 0.3147(5) 0.3033(3) 0.6582(3) 0.0282(12) Uani d . . 1
H H24C 0.3393 0.3418 0.6913 0.034 Uiso calc U R 1
C C25C 0.3862(4) 0.2888(3) 0.5965(2) 0.0196(10) Uani d . . 1
H H25C 0.4607 0.3181 0.5871 0.023 Uiso calc U R 1
B B1D 0.4382(5) 0.2217(3) 0.4746(3) 0.0142(10) Uani d . . 1
Cl Cl1D 0.43520(11) 0.11804(6) 0.45487(6) 0.0234(3) Uani d . . 1
C C1D 0.1213(4) 0.5379(2) 0.5686(2) 0.0130(9) Uani d . . 1
C C2D 0.2411(4) 0.5029(2) 0.5699(2) 0.0169(10) Uani d . . 1
F F2D 0.3035(2) 0.48995(15) 0.63429(14) 0.0231(6) Uani d . . 1
C C3D 0.3043(4) 0.4793(2) 0.5076(3) 0.0181(10) Uani d . . 1
F F3D 0.4220(2) 0.44731(15) 0.51272(15) 0.0258(6) Uani d . . 1
C C4D 0.2483(4) 0.4885(2) 0.4390(2) 0.0194(10) Uani d . . 1
F F4D 0.3100(3) 0.46581(14) 0.37765(14) 0.0260(6) Uani d . . 1
C C5D 0.1264(4) 0.5188(2) 0.4351(2) 0.0171(9) Uani d . . 1
F F5D 0.0664(3) 0.52489(15) 0.36881(13) 0.0249(6) Uani d . . 1
C C6D 0.0677(4) 0.5434(2) 0.4979(2) 0.0168(10) Uani d . . 1
F F6D -0.0518(2) 0.57307(15) 0.48964(13) 0.0233(6) Uani d . . 1
C C11D -0.0971(4) 0.5486(2) 0.6568(2) 0.0119(9) Uani d . . 1
C C12D -0.1739(4) 0.5868(2) 0.7078(2) 0.0130(9) Uani d . . 1
F F12D -0.1246(2) 0.64654(13) 0.74380(13) 0.0164(5) Uani d . . 1
C C13D -0.2968(4) 0.5658(2) 0.7266(2) 0.0129(9) Uani d . . 1
F F13D -0.3645(2) 0.60532(14) 0.77653(13) 0.0205(6) Uani d . . 1
C C14D -0.3497(4) 0.5035(2) 0.6954(2) 0.0152(9) Uani d . . 1
F F14D -0.4697(2) 0.48114(15) 0.71419(14) 0.0228(6) Uani d . . 1
C C15D -0.2806(4) 0.4637(2) 0.6448(2) 0.0157(9) Uani d . . 1
F F15D -0.3316(2) 0.40211(14) 0.61363(15) 0.0252(6) Uani d . . 1
C C16D -0.1559(4) 0.4862(2) 0.6270(2) 0.0140(9) Uani d . . 1
F F16D -0.0929(2) 0.44240(14) 0.57895(14) 0.0217(6) Uani d . . 1
N N1D 0.3546(3) 0.2342(2) 0.54871(19) 0.0144(8) Uani d . . 1
C C21D 0.2412(4) 0.6153(2) 0.7194(2) 0.0165(9) Uani d . . 1
H H21D 0.2609 0.6509 0.6823 0.02 Uiso calc U R 1
C C22D 0.3224(4) 0.6089(3) 0.7796(2) 0.0188(10) Uani d . . 1
H H22D 0.396 0.6401 0.7843 0.023 Uiso calc U R 1
C C23D 0.2952(4) 0.5563(3) 0.8331(2) 0.0187(10) Uani d . . 1
H H23D 0.3507 0.5505 0.8746 0.022 Uiso calc U R 1
C C24D 0.1866(4) 0.5124(3) 0.8254(3) 0.0230(11) Uani d . . 1
H H24D 0.1655 0.4765 0.862 0.028 Uiso calc U R 1
C C25D 0.1090(4) 0.5215(2) 0.7639(2) 0.0184(10) Uani d . . 1
H H25D 0.035 0.4907 0.7582 0.022 Uiso calc U R 1

loop_
_atom_site_aniso_label
_atom_site_aniso_U_11
_atom_site_aniso_U_22
_atom_site_aniso_U_33
_atom_site_aniso_U_12
_atom_site_aniso_U_13
_atom_site_aniso_U_23
B1A 0.012(2) 0.015(3) 0.016(3) -0.001(2) 0.002(2) 0.001(2)
Cl1A 0.0232(6) 0.0159(5) 0.0220(6) -0.0040(5) 0.0082(4) 0.0010(5)
C1A 0.010(2) 0.019(2) 0.019(2) -0.0024(18) 0.0036(18) -0.0021(19)
C2A 0.020(2) 0.020(2) 0.019(3) 0.0025(19) 0.0083(19) 0.0010(19)
F2A 0.0372(16) 0.0303(16) 0.0141(14) 0.0146(13) 0.0032(11) 0.0051(11)
C3A 0.038(3) 0.025(3) 0.016(3) -0.009(2) 0.008(2) 0.001(2)
F3A 0.060(2) 0.0353(18) 0.0155(15) 0.0011(15) 0.0098(14) 0.0005(13)
C4A 0.023(3) 0.029(3) 0.027(3) -0.009(2) 0.017(2) -0.016(2)
F4A 0.0364(18) 0.0457(19) 0.0421(19) -0.0087(15) 0.0253(15) -0.0276(15)
C5A 0.008(2) 0.026(3) 0.051(4) 0.002(2) 0.005(2) -0.017(2)
F5A 0.0184(15) 0.050(2) 0.072(2) 0.0138(14) -0.0031(15) -0.0380(18)
C6A 0.012(2) 0.021(3) 0.027(3) -0.0030(19) -0.0039(19) -0.008(2)
F6A 0.0233(15) 0.0337(16) 0.0383(18) 0.0132(12) -0.0169(13) -0.0131(13)
C11A 0.014(2) 0.014(2) 0.006(2) 0.0020(17) 0.0000(16) 0.0010(16)
C12A 0.012(2) 0.014(2) 0.008(2) -0.0006(16) -0.0014(16) 0.0013(16)
F12A 0.0141(12) 0.0209(13) 0.0152(13) -0.0043(10) 0.0018(10) -0.0082(10)
C13A 0.014(2) 0.017(2) 0.007(2) 0.0034(17) 0.0007(16) -0.0005(17)
F13A 0.0137(12) 0.0231(14) 0.0170(13) 0.0010(10) 0.0057(10) -0.0052(11)
C14A 0.009(2) 0.017(2) 0.018(2) -0.0003(17) -0.0019(17) 0.0040(18)
F14A 0.0089(13) 0.0257(15) 0.0322(16) -0.0044(11) 0.0019(11) -0.0031(12)
C15A 0.015(2) 0.012(2) 0.013(2) -0.0032(17) -0.0061(17) -0.0016(17)
F15A 0.0211(14) 0.0246(15) 0.0316(16) -0.0067(12) -0.0027(12) -0.0136(12)
C16A 0.014(2) 0.016(2) 0.008(2) 0.0025(17) 0.0001(17) 0.0013(17)
F16A 0.0193(13) 0.0223(14) 0.0161(13) 0.0010(11) 0.0045(10) -0.0078(11)
N1A 0.0110(18) 0.019(2) 0.018(2) -0.0001(15) 0.0016(15) -0.0010(15)
C21A 0.016(2) 0.026(3) 0.023(3) -0.0020(19) 0.0002(19) 0.006(2)
C22A 0.027(3) 0.038(3) 0.023(3) 0.003(2) -0.006(2) 0.009(2)
C23A 0.021(3) 0.051(3) 0.020(3) 0.010(2) -0.010(2) -0.003(2)
C24A 0.013(2) 0.038(3) 0.031(3) 0.001(2) -0.002(2) -0.017(2)
C25A 0.008(2) 0.029(3) 0.022(2) -0.0047(18) 0.0029(18) -0.009(2)
C1B 0.012(2) 0.017(2) 0.011(2) -0.0021(17) -0.0007(17) 0.0018(17)
C2B 0.016(2) 0.015(2) 0.012(2) -0.0012(17) 0.0017(17) -0.0045(18)
F2B 0.0168(13) 0.0188(14) 0.0154(13) 0.0041(10) -0.0028(10) -0.0073(10)
C3B 0.015(2) 0.021(2) 0.008(2) -0.0030(18) -0.0035(17) 0.0012(17)
F3B 0.0146(13) 0.0293(15) 0.0191(14) -0.0011(11) -0.0053(10) -0.0087(11)
C4B 0.011(2) 0.022(2) 0.014(2) 0.0020(18) 0.0039(17) 0.0002(18)
F4B 0.0092(13) 0.0334(16) 0.0311(16) 0.0043(11) -0.0007(11) -0.0074(12)
C5B 0.021(2) 0.012(2) 0.013(2) 0.0022(18) 0.0045(18) -0.0041(17)
F5B 0.0245(14) 0.0229(15) 0.0235(15) 0.0043(11) 0.0046(12) -0.0078(11)
C6B 0.019(2) 0.020(2) 0.008(2) -0.0035(19) -0.0004(18) -0.0017(18)
F6B 0.0274(15) 0.0216(14) 0.0217(14) 0.0007(12) -0.0068(12) -0.0107(11)
C11B 0.014(2) 0.017(2) 0.013(2) 0.0009(18) -0.0026(17) 0.0023(17)
C12B 0.017(2) 0.017(2) 0.012(2) -0.0013(18) 0.0039(18) -0.0002(18)
F12B 0.0250(14) 0.0311(15) 0.0149(14) -0.0138(12) 0.0063(11) -0.0035(11)
C13B 0.013(2) 0.018(2) 0.023(3) -0.0046(18) -0.0001(19) -0.0018(19)
F13B 0.0197(14) 0.0338(16) 0.0247(15) -0.0147(12) 0.0010(11) -0.0070(12)
C14B 0.019(2) 0.022(2) 0.010(2) -0.0002(19) -0.0058(18) -0.0012(18)
F14B 0.0347(16) 0.0276(15) 0.0134(13) -0.0081(12) -0.0065(12) -0.0042(11)
C15B 0.023(2) 0.020(2) 0.008(2) -0.0023(19) 0.0017(18) 0.0017(18)
F15B 0.0294(15) 0.0305(15) 0.0103(13) -0.0041(12) 0.0036(11) 0.0028(11)
C16B 0.010(2) 0.021(2) 0.017(2) -0.0047(18) 0.0004(18) 0.0036(18)
F16B 0.0169(13) 0.0392(16) 0.0147(13) -0.0137(12) 0.0015(11) 0.0034(12)
B1B 0.015(3) 0.021(3) 0.011(2) -0.001(2) -0.002(2) 0.001(2)
Cl1B 0.0221(6) 0.0159(5) 0.0191(6) -0.0022(4) -0.0039(4) 0.0048(5)
N1B 0.0138(18) 0.0163(19) 0.0113(19) 0.0001(15) -0.0048(14) 0.0006(15)
C21B 0.017(2) 0.016(2) 0.016(2) 0.0016(19) -0.0062(18) -0.0013(19)
C22B 0.016(2) 0.026(3) 0.016(2) -0.0001(19) -0.0030(18) -0.0062(19)
C23B 0.019(2) 0.036(3) 0.018(3) -0.008(2) 0.002(2) -0.003(2)
C24B 0.024(3) 0.035(3) 0.017(3) 0.003(2) 0.000(2) 0.013(2)
C25B 0.019(2) 0.025(3) 0.018(2) 0.000(2) -0.0015(19) 0.009(2)
B1C 0.015(2) 0.014(2) 0.012(2) -0.0012(19) -0.003(2) 0.001(2)
Cl1C 0.0199(5) 0.0146(5) 0.0185(5) 0.0017(4) 0.0039(4) 0.0056(4)
C1C 0.013(2) 0.014(2) 0.009(2) 0.0014(17) 0.0033(17) -0.0037(17)
C2C 0.016(2) 0.015(2) 0.010(2) -0.0016(17) 0.0023(17) 0.0001(17)
F2C 0.0172(13) 0.0197(13) 0.0189(13) -0.0045(10) -0.0002(10) 0.0078(10)
C3C 0.016(2) 0.017(2) 0.009(2) 0.0054(18) -0.0030(17) 0.0019(17)
F3C 0.0156(12) 0.0214(13) 0.0165(13) 0.0033(11) -0.0047(10) 0.0062(11)
C4C 0.007(2) 0.019(2) 0.011(2) 0.0007(17) -0.0003(16) -0.0027(17)
F4C 0.0094(12) 0.0216(14) 0.0262(15) -0.0002(10) -0.0003(10) 0.0023(11)
C5C 0.015(2) 0.016(2) 0.009(2) -0.0018(17) 0.0044(17) 0.0003(17)
F5C 0.0183(13) 0.0219(14) 0.0222(14) -0.0041(11) 0.0013(11) 0.0101(11)
C6C 0.015(2) 0.011(2) 0.007(2) 0.0037(17) -0.0029(17) 0.0010(16)
F6C 0.0178(13) 0.0232(14) 0.0194(14) -0.0004(11) -0.0065(11) 0.0071(11)
C11C 0.012(2) 0.017(2) 0.014(2) -0.0006(17) -0.0038(17) -0.0040(18)
C12C 0.014(2) 0.024(2) 0.014(2) 0.0041(18) -0.0010(18) -0.0024(19)
F12C 0.0161(13) 0.0390(16) 0.0172(14) 0.0109(12) -0.0007(11) -0.0060(12)
C13C 0.023(2) 0.021(2) 0.009(2) -0.0022(19) 0.0000(18) -0.0041(18)
F13C 0.0285(15) 0.0395(17) 0.0115(14) 0.0002(13) 0.0022(11) -0.0040(12)
C14C 0.020(2) 0.016(2) 0.017(2) -0.0039(19) -0.0088(19) 0.0005(18)
F14C 0.0275(15) 0.0295(15) 0.0191(14) 0.0027(12) -0.0092(12) 0.0056(12)
C15C 0.014(2) 0.014(2) 0.022(3) 0.0019(17) -0.0026(19) 0.0036(18)
F15C 0.0171(14) 0.0312(16) 0.0272(16) 0.0085(11) -0.0020(11) 0.0046(12)
C16C 0.017(2) 0.017(2) 0.014(2) -0.0043(18) 0.0022(18) -0.0006(18)
F16C 0.0162(13) 0.0290(15) 0.0172(14) 0.0074(11) 0.0076(11) 0.0020(11)
N1C 0.0106(17) 0.0132(18) 0.0106(18) -0.0014(14) 0.0018(14) -0.0011(14)
C21C 0.017(2) 0.027(3) 0.021(2) -0.004(2) -0.0071(19) 0.012(2)
C22C 0.012(2) 0.039(3) 0.029(3) 0.001(2) 0.000(2) 0.017(2)
C23C 0.021(3) 0.049(3) 0.022(3) 0.015(2) 0.009(2) 0.013(2)
C24C 0.028(3) 0.035(3) 0.021(3) 0.005(2) 0.006(2) -0.001(2)
C25C 0.019(2) 0.022(3) 0.018(2) 0.0003(19) 0.0025(19) 0.0008(19)
B1D 0.016(3) 0.013(2) 0.014(2) 0.000(2) -0.002(2) -0.001(2)
Cl1D 0.0271(6) 0.0152(5) 0.0280(6) 0.0002(5) -0.0112(5) -0.0043(5)
C1D 0.010(2) 0.015(2) 0.013(2) -0.0008(17) -0.0009(17) 0.0023(17)
C2D 0.020(2) 0.018(2) 0.013(2) 0.0009(18) -0.0032(18) 0.0007(18)
F2D 0.0183(13) 0.0342(16) 0.0167(14) 0.0115(12) -0.0067(11) -0.0041(11)
C3D 0.012(2) 0.017(2) 0.025(3) 0.0035(18) 0.0015(19) -0.0026(19)
F3D 0.0162(13) 0.0265(15) 0.0348(16) 0.0094(11) 0.0018(12) -0.0050(12)
C4D 0.026(3) 0.017(2) 0.015(2) -0.002(2) 0.006(2) -0.0011(19)
F4D 0.0359(16) 0.0235(15) 0.0186(14) 0.0021(12) 0.0122(12) -0.0057(11)
C5D 0.024(2) 0.019(2) 0.008(2) -0.0005(19) -0.0013(18) -0.0001(18)
F5D 0.0325(15) 0.0322(16) 0.0101(13) 0.0025(13) -0.0021(11) 0.0009(11)
C6D 0.014(2) 0.017(2) 0.019(2) 0.0039(18) 0.0009(18) 0.0016(18)
F6D 0.0164(13) 0.0365(16) 0.0170(14) 0.0110(12) -0.0025(10) 0.0035(12)
C11D 0.014(2) 0.015(2) 0.007(2) 0.0003(17) -0.0039(16) 0.0036(16)
C12D 0.016(2) 0.013(2) 0.010(2) -0.0019(17) -0.0049(17) 0.0004(17)
F12D 0.0183(13) 0.0161(13) 0.0150(13) -0.0035(10) 0.0016(10) -0.0052(10)
C13D 0.013(2) 0.019(2) 0.007(2) 0.0034(17) -0.0008(17) 0.0006(17)
F13D 0.0169(13) 0.0259(15) 0.0188(14) 0.0024(11) 0.0047(10) -0.0065(11)
C14D 0.009(2) 0.023(2) 0.014(2) -0.0021(17) -0.0028(17) 0.0020(18)
F14D 0.0099(12) 0.0332(15) 0.0252(15) -0.0056(11) 0.0010(11) -0.0026(12)
C15D 0.016(2) 0.015(2) 0.016(2) -0.0033(17) -0.0066(18) -0.0037(18)
F15D 0.0200(14) 0.0227(14) 0.0327(16) -0.0086(11) -0.0005(12) -0.0118(12)
C16D 0.015(2) 0.016(2) 0.011(2) 0.0031(18) 0.0018(17) -0.0034(17)
F16D 0.0208(13) 0.0187(13) 0.0255(15) -0.0022(11) 0.0084(11) -0.0095(11)
N1D 0.0110(18) 0.019(2) 0.0130(19) 0.0000(15) -0.0037(14) 0.0061(15)
C21D 0.019(2) 0.018(2) 0.013(2) -0.0058(19) 0.0048(17) -0.0001(19)
C22D 0.011(2) 0.025(3) 0.021(2) -0.0031(19) 0.0017(17) -0.005(2)
C23D 0.014(2) 0.025(3) 0.017(2) 0.0021(19) -0.0056(18) -0.0023(19)
C24D 0.021(2) 0.025(3) 0.023(3) -0.003(2) -0.004(2) 0.012(2)
C25D 0.016(2) 0.019(2) 0.020(2) -0.0056(19) -0.0055(18) 0.0034(19)

loop_
_atom_type_symbol
_atom_type_description
_atom_type_scat_dispersion_real
_atom_type_scat_dispersion_imag
_atom_type_scat_source
C C 0.0033 0.0016 'International Tables Vol C Tables 4.2.6.8 and 6.1.1.4'
H H 0.0000 0.0000 'International Tables Vol C Tables 4.2.6.8 and 6.1.1.4'
B B 0.0013 0.0007 'International Tables Vol C Tables 4.2.6.8 and 6.1.1.4'
N N 0.0061 0.0033 'International Tables Vol C Tables 4.2.6.8 and 6.1.1.4'
F F 0.0171 0.0103 'International Tables Vol C Tables 4.2.6.8 and 6.1.1.4'
Cl Cl 0.1484 0.1585 'International Tables Vol C Tables 4.2.6.8 and 6.1.1.4'

loop_
_geom_angle_atom_site_label_1
_geom_angle_atom_site_label_2
_geom_angle_atom_site_label_3
_geom_angle
C11A B1A N1A 108.7(3)
C11A B1A C1A 115.5(4)
N1A B1A C1A 110.1(3)
C11A B1A Cl1A 109.3(3)
N1A B1A Cl1A 105.9(3)
C1A B1A Cl1A 106.9(3)
C2A C1A C6A 113.6(4)
C2A C1A B1A 119.0(4)
C6A C1A B1A 127.4(4)
F2A C2A C3A 115.8(4)
F2A C2A C1A 119.2(4)
C3A C2A C1A 125.0(4)
F3A C3A C4A 120.9(4)
F3A C3A C2A 120.6(5)
C4A C3A C2A 118.6(5)
F4A C4A C5A 120.2(5)
F4A C4A C3A 120.2(5)
C5A C4A C3A 119.6(4)
F5A C5A C4A 119.8(4)
F5A C5A C6A 120.5(5)
C4A C5A C6A 119.7(4)
F6A C6A C5A 115.6(4)
F6A C6A C1A 120.9(4)
C5A C6A C1A 123.4(4)
C16A C11A C12A 113.5(4)
C16A C11A B1A 126.1(4)
C12A C11A B1A 120.3(4)
F12A C12A C13A 116.5(4)
F12A C12A C11A 119.6(4)
C13A C12A C11A 123.9(4)
F13A C13A C14A 119.0(4)
F13A C13A C12A 121.0(4)
C14A C13A C12A 120.0(4)
F14A C14A C15A 120.1(4)
F14A C14A C13A 120.8(4)
C15A C14A C13A 119.1(4)
F15A C15A C14A 120.3(4)
F15A C15A C16A 120.2(4)
C14A C15A C16A 119.6(4)
F16A C16A C11A 120.9(4)
F16A C16A C15A 115.1(4)
C11A C16A C15A 124.0(4)
C21A N1A C25A 118.5(4)
C21A N1A B1A 121.2(4)
C25A N1A B1A 120.2(4)
N1A C21A C22A 122.1(4)
N1A C21A H21A 119.0
C22A C21A H21A 119.0
C23A C22A C21A 119.3(5)
C23A C22A H22A 120.3
C21A C22A H22A 120.3
C24A C23A C22A 118.6(5)
C24A C23A H23A 120.7
C22A C23A H23A 120.7
C25A C24A C23A 119.6(4)
C25A C24A H24A 120.2
C23A C24A H24A 120.2
N1A C25A C24A 122.0(5)
N1A C25A H25A 119.0
C24A C25A H25A 119.0
C2B C1B C6B 113.2(4)
C2B C1B B1B 120.4(4)
C6B C1B B1B 126.4(4)
F2B C2B C3B 116.1(4)
F2B C2B C1B 118.9(4)
C3B C2B C1B 125.0(4)
F3B C3B C2B 121.2(4)
F3B C3B C4B 119.8(4)
C2B C3B C4B 119.0(4)
F4B C4B C5B 120.8(4)
F4B C4B C3B 120.2(4)
C5B C4B C3B 119.0(4)
F5B C5B C6B 120.8(4)
F5B C5B C4B 119.2(4)
C6B C5B C4B 120.0(4)
F6B C6B C5B 115.8(4)
F6B C6B C1B 120.5(4)
C5B C6B C1B 123.8(4)
C12B C11B C16B 113.3(4)
C12B C11B B1B 127.3(4)
C16B C11B B1B 119.3(4)
F12B C12B C13B 115.3(4)
F12B C12B C11B 120.7(4)
C13B C12B C11B 124.0(4)
F13B C13B C12B 119.9(4)
F13B C13B C14B 119.9(4)
C12B C13B C14B 120.2(4)
F14B C14B C15B 120.8(4)
F14B C14B C13B 120.8(4)
C15B C14B C13B 118.4(4)
F15B C15B C14B 119.8(4)
F15B C15B C16B 120.2(4)
C14B C15B C16B 119.9(4)
F16B C16B C15B 116.4(4)
F16B C16B C11B 119.5(4)
C15B C16B C11B 124.1(4)
N1B B1B C11B 110.0(3)
N1B B1B C1B 109.0(3)
C11B B1B C1B 116.1(4)
N1B B1B Cl1B 105.8(3)
C11B B1B Cl1B 107.7(3)
C1B B1B Cl1B 107.7(3)
C21B N1B C25B 118.1(4)
C21B N1B B1B 120.3(3)
C25B N1B B1B 121.4(4)
N1B C21B C22B 122.7(4)
N1B C21B H21B 118.7
C22B C21B H21B 118.7
C21B C22B C23B 119.7(4)
C21B C22B H22B 120.1
C23B C22B H22B 120.1
C22B C23B C24B 118.8(4)
C22B C23B H23B 120.6
C24B C23B H23B 120.6
C25B C24B C23B 118.6(4)
C25B C24B H24B 120.7
C23B C24B H24B 120.7
N1B C25B C24B 122.1(4)
N1B C25B H25B 118.9
C24B C25B H25B 118.9
N1C B1C C11D 108.6(3)
N1C B1C C1D 110.0(3)
C11D B1C C1D 117.1(4)
N1C B1C Cl1C 105.8(3)
C11D B1C Cl1C 108.8(3)
C1D B1C Cl1C 105.9(3)
C6C C1C C2C 113.6(4)
C6C C1C B1D 126.6(4)
C2C C1C B1D 119.8(4)
F2C C2C C3C 116.2(4)
F2C C2C C1C 119.7(4)
C3C C2C C1C 124.1(4)
F3C C3C C4C 119.2(4)
F3C C3C C2C 121.1(4)
C4C C3C C2C 119.7(4)
F4C C4C C3C 120.1(4)
F4C C4C C5C 120.9(4)
C3C C4C C5C 118.9(4)
F5C C5C C4C 119.5(4)
F5C C5C C6C 120.7(4)
C4C C5C C6C 119.8(4)
F6C C6C C5C 115.1(4)
F6C C6C C1C 121.1(4)
C5C C6C C1C 123.9(4)
C16C C11C C12C 112.8(4)
C16C C11C B1D 127.6(4)
C12C C11C B1D 119.4(4)
F12C C12C C13C 116.4(4)
F12C C12C C11C 118.9(4)
C13C C12C C11C 124.7(4)
F13C C13C C14C 120.5(4)
F13C C13C C12C 120.2(4)
C14C C13C C12C 119.3(4)
F14C C14C C13C 120.9(4)
F14C C14C C15C 120.2(4)
C13C C14C C15C 118.9(4)
F15C C15C C16C 121.5(4)
F15C C15C C14C 119.2(4)
C16C C15C C14C 119.4(4)
F16C C16C C15C 114.6(4)
F16C C16C C11C 120.7(4)
C15C C16C C11C 124.6(4)
C21D N1C C25D 118.3(4)
C21D N1C B1C 120.9(3)
C25D N1C B1C 120.5(3)
N1D C21C C22C 121.3(4)
N1D C21C H21C 119.4
C22C C21C H21C 119.4
C21C C22C C23C 119.7(5)
C21C C22C H22C 120.2
C23C C22C H22C 120.2
C22C C23C C24C 119.1(5)
C22C C23C H23C 120.4
C24C C23C H23C 120.4
C25C C24C C23C 118.9(5)
C25C C24C H24C 120.6
C23C C24C H24C 120.6
N1D C25C C24C 122.1(4)
N1D C25C H25C 118.9
C24C C25C H25C 118.9
N1D B1D C1C 108.5(3)
N1D B1D C11C 110.5(3)
C1C B1D C11C 116.9(4)
N1D B1D Cl1D 106.5(3)
C1C B1D Cl1D 108.9(3)
C11C B1D Cl1D 105.0(3)
C2D C1D C6D 113.4(4)
C2D C1D B1C 127.4(4)
C6D C1D B1C 118.9(4)
F2D C2D C3D 115.3(4)
F2D C2D C1D 121.0(4)
C3D C2D C1D 123.7(4)
F3D C3D C2D 120.5(4)
F3D C3D C4D 119.3(4)
C2D C3D C4D 120.2(4)
F4D C4D C5D 120.9(4)
F4D C4D C3D 120.5(4)
C5D C4D C3D 118.5(4)
F5D C5D C6D 120.5(4)
F5D C5D C4D 119.8(4)
C6D C5D C4D 119.8(4)
F6D C6D C5D 116.5(4)
F6D C6D C1D 119.2(4)
C5D C6D C1D 124.3(4)
C16D C11D C12D 113.8(4)
C16D C11D B1C 125.7(4)
C12D C11D B1C 120.5(4)
F12D C12D C13D 116.5(4)
F12D C12D C11D 119.4(4)
C13D C12D C11D 124.1(4)
F13D C13D C14D 120.0(4)
F13D C13D C12D 120.5(4)
C14D C13D C12D 119.5(4)
F14D C14D C13D 120.5(4)
F14D C14D C15D 119.9(4)
C13D C14D C15D 119.6(4)
F15D C15D C14D 120.3(4)
F15D C15D C16D 120.2(4)
C14D C15D C16D 119.5(4)
F16D C16D C11D 120.8(4)
F16D C16D C15D 115.7(4)
C11D C16D C15D 123.5(4)
C25C N1D C21C 118.9(4)
C25C N1D B1D 120.4(3)
C21C N1D B1D 120.6(4)
N1C C21D C22D 122.3(4)
N1C C21D H21D 118.8
C22D C21D H21D 118.8
C21D C22D C23D 119.0(4)
C21D C22D H22D 120.5
C23D C22D H22D 120.5
C24D C23D C22D 119.3(4)
C24D C23D H23D 120.4
C22D C23D H23D 120.4
C25D C24D C23D 119.0(4)
C25D C24D H24D 120.5
C23D C24D H24D 120.5
N1C C25D C24D 122.1(4)
N1C C25D H25D 119.0
C24D C25D H25D 119.0

loop_
_geom_bond_atom_site_label_1
_geom_bond_atom_site_label_2
_geom_bond_distance
B1A C11A 1.615(6)
B1A N1A 1.622(6)
B1A C1A 1.630(6)
B1A Cl1A 1.892(5)
C1A C2A 1.384(6)
C1A C6A 1.387(6)
C2A F2A 1.357(5)
C2A C3A 1.378(7)
C3A F3A 1.349(6)
C3A C4A 1.371(7)
C4A F4A 1.352(5)
C4A C5A 1.368(8)
C5A F5A 1.345(5)
C5A C6A 1.385(7)
C6A F6A 1.354(5)
C11A C16A 1.385(6)
C11A C12A 1.397(6)
C12A F12A 1.351(5)
C12A C13A 1.375(6)
C13A F13A 1.350(5)
C13A C14A 1.368(6)
C14A F14A 1.338(5)
C14A C15A 1.368(6)
C15A F15A 1.346(5)
C15A C16A 1.386(6)
C16A F16A 1.357(5)
N1A C21A 1.338(6)
N1A C25A 1.350(5)
C21A C22A 1.382(6)
C21A H21A 0.95
C22A C23A 1.380(7)
C22A H22A 0.95
C23A C24A 1.376(8)
C23A H23A 0.95
C24A C25A 1.373(7)
C24A H24A 0.95
C25A H25A 0.95
C1B C2B 1.390(6)
C1B C6B 1.398(6)
C1B B1B 1.632(6)
C2B F2B 1.362(5)
C2B C3B 1.367(6)
C3B F3B 1.345(5)
C3B C4B 1.381(6)
C4B F4B 1.340(5)
C4B C5B 1.372(6)
C5B F5B 1.340(5)
C5B C6B 1.371(6)
C6B F6B 1.353(5)
C11B C12B 1.389(6)
C11B C16B 1.393(6)
C11B B1B 1.630(6)
C12B F12B 1.359(5)
C12B C13B 1.370(6)
C13B F13B 1.355(5)
C13B C14B 1.375(6)
C14B F14B 1.339(5)
C14B C15B 1.370(6)
C15B F15B 1.349(5)
C15B C16B 1.375(6)
C16B F16B 1.353(5)
B1B N1B 1.607(6)
B1B Cl1B 1.890(5)
N1B C21B 1.347(5)
N1B C25B 1.353(5)
C21B C22B 1.360(6)
C21B H21B 0.95
C22B C23B 1.376(7)
C22B H22B 0.95
C23B C24B 1.395(7)
C23B H23B 0.95
C24B C25B 1.382(6)
C24B H24B 0.95
C25B H25B 0.95
B1C N1C 1.613(6)
B1C C11D 1.624(6)
B1C C1D 1.636(6)
B1C Cl1C 1.894(5)
C1C C6C 1.382(6)
C1C C2C 1.395(6)
C1C B1D 1.620(6)
C2C F2C 1.359(5)
C2C C3C 1.375(6)
C3C F3C 1.348(5)
C3C C4C 1.368(6)
C4C F4C 1.339(5)
C4C C5C 1.376(6)
C5C F5C 1.351(5)
C5C C6C 1.381(6)
C6C F6C 1.361(5)
C11C C16C 1.386(6)
C11C C12C 1.394(6)
C11C B1D 1.626(6)
C12C F12C 1.357(5)
C12C C13C 1.376(6)
C13C F13C 1.349(5)
C13C C14C 1.374(6)
C14C F14C 1.345(5)
C14C C15C 1.378(6)
C15C F15C 1.345(5)
C15C C16C 1.379(6)
C16C F16C 1.355(5)
N1C C21D 1.346(5)
N1C C25D 1.353(5)
C21C N1D 1.356(5)
C21C C22C 1.370(7)
C21C H21C 0.95
C22C C23C 1.374(7)
C22C H22C 0.95
C23C C24C 1.389(7)
C23C H23C 0.95
C24C C25C 1.367(7)
C24C H24C 0.95
C25C N1D 1.347(6)
C25C H25C 0.95
B1D N1D 1.615(6)
B1D Cl1D 1.895(5)
C1D C2D 1.391(6)
C1D C6D 1.397(6)
C2D F2D 1.351(5)
C2D C3D 1.374(6)
C3D F3D 1.350(5)
C3D C4D 1.377(6)
C4D F4D 1.347(5)
C4D C5D 1.376(6)
C5D F5D 1.353(5)
C5D C6D 1.365(6)
C6D F6D 1.355(5)
C11D C16D 1.384(6)
C11D C12D 1.399(6)
C12D F12D 1.355(5)
C12D C13D 1.372(6)
C13D F13D 1.348(5)
C13D C14D 1.366(6)
C14D F14D 1.350(5)
C14D C15D 1.367(6)
C15D F15D 1.349(5)
C15D C16D 1.391(6)
C16D F16D 1.344(5)
C21D C22D 1.378(6)
C21D H21D 0.95
C22D C23D 1.381(6)
C22D H22D 0.95
C23D C24D 1.380(6)
C23D H23D 0.95
C24D C25D 1.380(6)
C24D H24D 0.95
C25D H25D 0.95

loop_
_geom_torsion_atom_site_label_1
_geom_torsion_atom_site_label_2
_geom_torsion_atom_site_label_3
_geom_torsion_atom_site_label_4
_geom_torsion
C11A B1A C1A C2A -63.6(5)
N1A B1A C1A C2A 172.8(4)
Cl1A B1A C1A C2A 58.2(5)
C11A B1A C1A C6A 118.1(5)
N1A B1A C1A C6A -5.4(6)
Cl1A B1A C1A C6A -120.0(4)
C6A C1A C2A F2A -176.5(4)
B1A C1A C2A F2A 5.1(6)
C6A C1A C2A C3A 0.4(7)
B1A C1A C2A C3A -178.1(4)
F2A C2A C3A F3A 1.0(6)
C1A C2A C3A F3A -175.9(4)
F2A C2A C3A C4A 179.7(4)
C1A C2A C3A C4A 2.8(7)
F3A C3A C4A F4A -3.1(7)
C2A C3A C4A F4A 178.1(4)
F3A C3A C4A C5A 174.8(4)
C2A C3A C4A C5A -3.9(7)
F4A C4A C5A F5A -0.6(7)
C3A C4A C5A F5A -178.6(4)
F4A C4A C5A C6A 179.9(4)
C3A C4A C5A C6A 1.9(7)
F5A C5A C6A F6A 3.2(7)
C4A C5A C6A F6A -177.3(4)
F5A C5A C6A C1A -178.0(4)
C4A C5A C6A C1A 1.4(7)
C2A C1A C6A F6A 176.1(4)
B1A C1A C6A F6A -5.5(7)
C2A C1A C6A C5A -2.5(6)
B1A C1A C6A C5A 175.8(4)
N1A B1A C11A C16A 116.9(4)
C1A B1A C11A C16A -7.4(6)
Cl1A B1A C11A C16A -127.9(4)
N1A B1A C11A C12A -60.8(5)
C1A B1A C11A C12A 174.9(4)
Cl1A B1A C11A C12A 54.4(5)
C16A C11A C12A F12A -178.0(3)
B1A C11A C12A F12A 0.0(6)
C16A C11A C12A C13A 0.2(6)
B1A C11A C12A C13A 178.2(4)
F12A C12A C13A F13A -1.2(6)
C11A C12A C13A F13A -179.5(4)
F12A C12A C13A C14A 177.4(4)
C11A C12A C13A C14A -0.8(7)
F13A C13A C14A F14A -1.9(6)
C12A C13A C14A F14A 179.4(4)
F13A C13A C14A C15A -179.9(4)
C12A C13A C14A C15A 1.4(6)
F14A C14A C15A F15A 0.9(6)
C13A C14A C15A F15A 178.9(4)
F14A C14A C15A C16A -179.4(4)
C13A C14A C15A C16A -1.5(6)
C12A C11A C16A F16A 179.8(4)
B1A C11A C16A F16A 2.0(6)
C12A C11A C16A C15A -0.2(6)
B1A C11A C16A C15A -178.1(4)
F15A C15A C16A F16A 0.5(6)
C14A C15A C16A F16A -179.2(4)
F15A C15A C16A C11A -179.5(4)
C14A C15A C16A C11A 0.9(6)
C11A B1A N1A C21A -25.6(5)
C1A B1A N1A C21A 101.8(5)
Cl1A B1A N1A C21A -142.9(4)
C11A B1A N1A C25A 157.7(4)
C1A B1A N1A C25A -74.8(5)
Cl1A B1A N1A C25A 40.4(5)
C25A N1A C21A C22A -1.2(7)
B1A N1A C21A C22A -178.0(4)
N1A C21A C22A C23A 0.4(8)
C21A C22A C23A C24A 0.5(8)
C22A C23A C24A C25A -0.5(7)
C21A N1A C25A C24A 1.2(6)
B1A N1A C25A C24A 177.9(4)
C23A C24A C25A N1A -0.3(7)
C6B C1B C2B F2B -177.8(4)
B1B C1B C2B F2B 4.1(6)
C6B C1B C2B C3B 0.6(6)
B1B C1B C2B C3B -177.6(4)
F2B C2B C3B F3B -0.7(6)
C1B C2B C3B F3B -179.1(4)
F2B C2B C3B C4B 177.8(4)
C1B C2B C3B C4B -0.5(7)
F3B C3B C4B F4B -0.5(6)
C2B C3B C4B F4B -179.0(4)
F3B C3B C4B C5B -179.6(4)
C2B C3B C4B C5B 1.8(6)
F4B C4B C5B F5B -1.4(6)
C3B C4B C5B F5B 177.8(4)
F4B C4B C5B C6B 177.7(4)
C3B C4B C5B C6B -3.1(7)
F5B C5B C6B F6B 2.6(6)
C4B C5B C6B F6B -176.4(4)
F5B C5B C6B C1B -177.6(4)
C4B C5B C6B C1B 3.4(7)
C2B C1B C6B F6B 177.8(4)
B1B C1B C6B F6B -4.2(7)
C2B C1B C6B C5B -2.0(6)
B1B C1B C6B C5B 176.1(4)
C16B C11B C12B F12B 176.3(4)
B1B C11B C12B F12B -5.3(7)
C16B C11B C12B C13B -2.3(6)
B1B C11B C12B C13B 176.1(4)
F12B C12B C13B F13B 3.5(6)
C11B C12B C13B F13B -177.9(4)
F12B C12B C13B C14B -176.8(4)
C11B C12B C13B C14B 1.8(7)
F13B C13B C14B F14B -0.4(7)
C12B C13B C14B F14B 179.9(4)
F13B C13B C14B C15B -179.9(4)
C12B C13B C14B C15B 0.4(7)
F14B C14B C15B F15B -2.2(7)
C13B C14B C15B F15B 177.4(4)
F14B C14B C15B C16B 178.6(4)
C13B C14B C15B C16B -1.9(7)
F15B C15B C16B F16B 0.4(6)
C14B C15B C16B F16B 179.6(4)
F15B C15B C16B C11B -177.9(4)
C14B C15B C16B C11B 1.3(7)
C12B C11B C16B F16B -177.5(4)
B1B C11B C16B F16B 3.9(6)
C12B C11B C16B C15B 0.7(7)
B1B C11B C16B C15B -177.9(4)
C12B C11B B1B N1B -4.9(6)
C16B C11B B1B N1B 173.4(4)
C12B C11B B1B C1B 119.4(5)
C16B C11B B1B C1B -62.2(5)
C12B C11B B1B Cl1B -119.8(4)
C16B C11B B1B Cl1B 58.5(5)
C2B C1B B1B N1B -61.8(5)
C6B C1B B1B N1B 120.3(5)
C2B C1B B1B C11B 173.3(4)
C6B C1B B1B C11B -4.6(6)
C2B C1B B1B Cl1B 52.6(5)
C6B C1B B1B Cl1B -125.3(4)
C11B B1B N1B C21B -73.0(5)
C1B B1B N1B C21B 158.7(4)
Cl1B B1B N1B C21B 43.1(4)
C11B B1B N1B C25B 102.1(4)
C1B B1B N1B C25B -26.3(5)
Cl1B B1B N1B C25B -141.9(3)
C25B N1B C21B C22B 0.3(6)
B1B N1B C21B C22B 175.5(4)
N1B C21B C22B C23B -0.6(7)
C21B C22B C23B C24B 0.7(7)
C22B C23B C24B C25B -0.4(7)
C21B N1B C25B C24B 0.0(6)
B1B N1B C25B C24B -175.1(4)
C23B C24B C25B N1B 0.0(7)
C6C C1C C2C F2C 177.0(3)
B1D C1C C2C F2C -3.2(6)
C6C C1C C2C C3C -2.6(6)
B1D C1C C2C C3C 177.3(4)
F2C C2C C3C F3C 1.2(6)
C1C C2C C3C F3C -179.3(4)
F2C C2C C3C C4C -176.9(4)
C1C C2C C3C C4C 2.6(7)
F3C C3C C4C F4C 1.3(6)
C2C C3C C4C F4C 179.5(4)
F3C C3C C4C C5C 179.7(4)
C2C C3C C4C C5C -2.2(6)
F4C C4C C5C F5C -0.8(6)
C3C C4C C5C F5C -179.2(4)
F4C C4C C5C C6C -179.7(4)
C3C C4C C5C C6C 1.9(6)
F5C C5C C6C F6C -1.4(6)
C4C C5C C6C F6C 177.5(4)
F5C C5C C6C C1C 179.0(4)
C4C C5C C6C C1C -2.1(7)
C2C C1C C6C F6C -177.3(4)
B1D C1C C6C F6C 2.8(6)
C2C C1C C6C C5C 2.3(6)
B1D C1C C6C C5C -177.6(4)
C16C C11C C12C F12C 177.7(4)
B1D C11C C12C F12C -7.1(6)
C16C C11C C12C C13C -1.1(7)
B1D C11C C12C C13C 174.2(4)
F12C C12C C13C F13C -0.5(6)
C11C C12C C13C F13C 178.3(4)
F12C C12C C13C C14C 178.6(4)
C11C C12C C13C C14C -2.6(7)
F13C C13C C14C F14C 2.4(6)
C12C C13C C14C F14C -176.7(4)
F13C C13C C14C C15C -176.7(4)
C12C C13C C14C C15C 4.2(7)
F14C C14C C15C F15C -1.4(6)
C13C C14C C15C F15C 177.7(4)
F14C C14C C15C C16C 178.7(4)
C13C C14C C15C C16C -2.1(7)
F15C C15C C16C F16C -2.8(6)
C14C C15C C16C F16C 177.0(4)
F15C C15C C16C C11C 178.3(4)
C14C C15C C16C C11C -1.8(7)
C12C C11C C16C F16C -175.5(4)
B1D C11C C16C F16C 9.8(7)
C12C C11C C16C C15C 3.3(6)
B1D C11C C16C C15C -171.5(4)
C11D B1C N1C C21D -157.2(4)
C1D B1C N1C C21D 73.4(5)
Cl1C B1C N1C C21D -40.6(5)
C11D B1C N1C C25D 28.2(5)
C1D B1C N1C C25D -101.2(4)
Cl1C B1C N1C C25D 144.8(3)
N1D C21C C22C C23C 0.4(7)
C21C C22C C23C C24C 0.1(7)
C22C C23C C24C C25C 0.0(7)
C23C C24C C25C N1D -0.5(7)
C6C C1C B1D N1D -116.1(4)
C2C C1C B1D N1D 64.0(5)
C6C C1C B1D C11C 9.6(6)
C2C C1C B1D C11C -170.3(4)
C6C C1C B1D Cl1D 128.3(4)
C2C C1C B1D Cl1D -51.6(5)
C16C C11C B1D N1D -2.0(6)
C12C C11C B1D N1D -176.4(4)
C16C C11C B1D C1C -126.7(5)
C12C C11C B1D C1C 58.9(5)
C16C C11C B1D Cl1D 112.6(4)
C12C C11C B1D Cl1D -61.9(5)
N1C B1C C1D C2D 0.8(6)
C11D B1C C1D C2D -123.9(5)
Cl1C B1C C1D C2D 114.7(4)
N1C B1C C1D C6D -173.2(4)
C11D B1C C1D C6D 62.2(5)
Cl1C B1C C1D C6D -59.3(4)
C6D C1D C2D F2D -176.8(4)
B1C C1D C2D F2D 8.9(7)
C6D C1D C2D C3D 3.3(6)
B1C C1D C2D C3D -171.0(4)
F2D C2D C3D F3D -1.6(6)
C1D C2D C3D F3D 178.3(4)
F2D C2D C3D C4D 178.8(4)
C1D C2D C3D C4D -1.3(7)
F3D C3D C4D F4D 0.0(6)
C2D C3D C4D F4D 179.7(4)
F3D C3D C4D C5D 177.7(4)
C2D C3D C4D C5D -2.6(7)
F4D C4D C5D F5D 1.1(7)
C3D C4D C5D F5D -176.6(4)
F4D C4D C5D C6D -178.0(4)
C3D C4D C5D C6D 4.3(7)
F5D C5D C6D F6D 0.4(6)
C4D C5D C6D F6D 179.5(4)
F5D C5D C6D C1D 178.7(4)
C4D C5D C6D C1D -2.2(7)
C2D C1D C6D F6D 176.7(4)
B1C C1D C6D F6D -8.5(6)
C2D C1D C6D C5D -1.5(7)
B1C C1D C6D C5D 173.3(4)
N1C B1C C11D C16D -115.8(4)
C1D B1C C11D C16D 9.5(6)
Cl1C B1C C11D C16D 129.5(4)
N1C B1C C11D C12D 63.8(5)
C1D B1C C11D C12D -170.9(4)
Cl1C B1C C11D C12D -50.9(5)
C16D C11D C12D F12D 176.5(3)
B1C C11D C12D F12D -3.2(6)
C16D C11D C12D C13D -0.7(6)
B1C C11D C12D C13D 179.6(4)
F12D C12D C13D F13D 2.3(6)
C11D C12D C13D F13D 179.7(4)
F12D C12D C13D C14D -176.4(4)
C11D C12D C13D C14D 0.9(6)
F13D C13D C14D F14D 0.1(6)
C12D C13D C14D F14D 178.8(4)
F13D C13D C14D C15D 180.0(4)
C12D C13D C14D C15D -1.3(6)
F14D C14D C15D F15D -0.1(6)
C13D C14D C15D F15D 180.0(4)
F14D C14D C15D C16D -178.6(4)
C13D C14D C15D C16D 1.5(6)
C12D C11D C16D F16D -177.9(4)
B1C C11D C16D F16D 1.8(6)
C12D C11D C16D C15D 1.0(6)
B1C C11D C16D C15D -179.4(4)
F15D C15D C16D F16D -1.0(6)
C14D C15D C16D F16D 177.5(4)
F15D C15D C16D C11D -179.9(4)
C14D C15D C16D C11D -1.4(7)
C24C C25C N1D C21C 0.9(6)
C24C C25C N1D B1D 177.1(4)
C22C C21C N1D C25C -0.9(6)
C22C C21C N1D B1D -177.0(4)
C1C B1D N1D C25C 30.1(5)
C11C B1D N1D C25C -99.2(4)
Cl1D B1D N1D C25C 147.2(3)
C1C B1D N1D C21C -153.8(4)
C11C B1D N1D C21C 76.8(5)
Cl1D B1D N1D C21C -36.7(4)
C25D N1C C21D C22D -1.2(6)
B1C N1C C21D C22D -175.9(4)
N1C C21D C22D C23D 1.1(7)
C21D C22D C23D C24D -1.0(7)
C22D C23D C24D C25D 1.0(7)
C21D N1C C25D C24D 1.2(6)
B1C N1C C25D C24D 175.9(4)
C23D C24D C25D N1C -1.1(7)
